data_7121694
loop_
_publ_author_name
'Chen, Cheng'
'Xiang, Yang'
'Liu, Ya'
'Hu, Xiangdong'
'Yang, Ke-Wu'

_publ_section_title
;
 Mercaptoacetate thioesters and their hydrolysate mercaptoacetic acids
 jointly inhibit metallo-\b-lactamase L1.
;
_journal_issue 7
_journal_name_full MedChemComm
_journal_page_first 1172
_journal_page_last 1177
_journal_paper_doi 10.1039/c8md00091c
_journal_volume 9
_journal_year 2018
_chemical_formula_sum 'C43 H39 N6 O12 S2'
_chemical_formula_weight 895.92
_space_group_crystal_system triclinic
_space_group_IT_number 2
_space_group_name_Hall '-P 1'
_space_group_name_H-M_alt 'P -1'
_symmetry_space_group_name_Hall '-P 1'
_symmetry_space_group_name_H-M 'P -1'
_atom_sites_solution_hydrogens mixed
_audit_creation_method SHELXL-2014/6
_audit_update_record
;
2017-04-19 deposited with the CCDC.
2018-05-07 downloaded from the CCDC.
;
_cell_angle_alpha 76.969(9)
_cell_angle_beta 86.696(11)
_cell_angle_gamma 84.670(12)
_cell_formula_units_Z 1
_cell_length_a 5.097(2)
_cell_length_b 11.161(5)
_cell_length_c 20.474(10)
_cell_measurement_reflns_used 264
_cell_measurement_temperature 296(2)
_cell_measurement_theta_max 16.7798
_cell_measurement_theta_min 2.4510
_cell_volume 1129.0(9)
_computing_structure_refinement 'SHELXL-2014/6 (Sheldrick, 2014)'
_diffrn_ambient_temperature 296(2)
_diffrn_measured_fraction_theta_full 0.989
_diffrn_measured_fraction_theta_max 0.963
_diffrn_measurement_device_type 'Xcalibur, Eos, Gemini'
_diffrn_measurement_method '\w scans'
_diffrn_radiation_type MoK\a
_diffrn_radiation_wavelength 0.71073
_diffrn_reflns_av_R_equivalents 0.0944
_diffrn_reflns_av_unetI/netI 0.2664
_diffrn_reflns_Laue_measured_fraction_full 0.989
_diffrn_reflns_Laue_measured_fraction_max 0.963
_diffrn_reflns_limit_h_max 6
_diffrn_reflns_limit_h_min -4
_diffrn_reflns_limit_k_max 13
_diffrn_reflns_limit_k_min -13
_diffrn_reflns_limit_l_max 25
_diffrn_reflns_limit_l_min -25
_diffrn_reflns_number 6026
_diffrn_reflns_point_group_measured_fraction_full 0.989
_diffrn_reflns_point_group_measured_fraction_max 0.963
_diffrn_reflns_theta_full 25.242
_diffrn_reflns_theta_max 26.217
_diffrn_reflns_theta_min 1.930
_diffrn_source 'Enhance (Mo) X-ray Source'
_exptl_absorpt_coefficient_mu 0.185
_exptl_absorpt_correction_type multi-scan
_exptl_crystal_colour yellow
_exptl_crystal_density_diffrn 1.318
_exptl_crystal_density_method 'not measured'
_exptl_crystal_description block
_exptl_crystal_F_000 467
_refine_diff_density_max 0.642
_refine_diff_density_min -0.724
_refine_diff_density_rms 0.133
_refine_ls_extinction_method none
_refine_ls_goodness_of_fit_ref 1.187
_refine_ls_hydrogen_treatment constr
_refine_ls_matrix_type full
_refine_ls_number_parameters 299
_refine_ls_number_reflns 4390
_refine_ls_number_restraints 66
_refine_ls_restrained_S_all 1.183
_refine_ls_R_factor_all 0.3012
_refine_ls_R_factor_gt 0.2141
_refine_ls_shift/su_max 0.004
_refine_ls_shift/su_mean 0.000
_refine_ls_structure_factor_coef Fsqd
_refine_ls_weighting_details 'w=1/[\s^2^(Fo^2^)+(0.1136P)^2^+10.9990P] where P=(Fo^2^+2Fc^2^)/3'
_refine_ls_weighting_scheme calc
_refine_ls_wR_factor_gt 0.4191
_refine_ls_wR_factor_ref 0.4764
_reflns_Friedel_coverage 0.000
_reflns_number_gt 2209
_reflns_number_total 4390
_reflns_threshold_expression 'I > 2\s(I)'
_cod_data_source_file c8md00091c2.cif
_cod_data_source_block xb9367_0m
_cod_depositor_comments 'Adding full bibliography for 7121694.cif.'
_cod_database_code 7121694
_shelx_space_group_comment
;
The symmetry employed for this shelxl refinement is uniquely defined
by the following loop, which should always be used as a source of
symmetry information in preference to the above space-group names.
They are only intended as comments.
;
_shelxl_version_number 2014/6

loop_
_space_group_symop_operation_xyz
'x, y, z'
'-x, -y, -z'

loop_
_atom_site_label
_atom_site_type_symbol
_atom_site_fract_x
_atom_site_fract_y
_atom_site_fract_z
_atom_site_U_iso_or_equiv
_atom_site_adp_type
_atom_site_occupancy
_atom_site_site_symmetry_order
_atom_site_calc_flag
_atom_site_refinement_flags_posn
_atom_site_refinement_flags_adp
_atom_site_refinement_flags_occupancy
S1 S 0.9601(8) -0.1648(3) 0.32309(18) 0.0326(9) Uani 1 1 d . . .
O1 O 1.1005(19) -0.3614(8) 0.4437(5) 0.040(3) Uani 1 1 d . . .
H1 H 1.1437 -0.4149 0.4767 0.061 Uiso 1 1 d R U .
O2 O 0.7468(19) -0.4680(8) 0.4499(5) 0.038(2) Uani 1 1 d . . .
O3 O 0.759(2) -0.0970(9) 0.4322(5) 0.049(3) Uani 1 1 d . . .
O4 O 1.488(2) 0.1193(8) 0.2798(5) 0.038(2) Uani 1 1 d . U .
O5 O 1.239(3) 0.4424(13) -0.0458(6) 0.089(5) Uani 1 1 d . . .
O6 O 0.932(4) 0.3211(16) -0.0460(8) 0.111(6) Uani 1 1 d . U .
N1 N 1.109(4) 0.3573(16) -0.0185(8) 0.072(5) Uani 1 1 d . . .
N2 N 1.0538(18) 0.0925(8) 0.2936(5) 0.020(2) Uani 1 1 d . U .
H2B H 0.9121 0.0949 0.2723 0.023 Uiso 1 1 d R U .
N3 N 1.348(3) 0.4045(10) 0.3861(6) 0.039(3) Uani 1 1 d . . .
H3A H 1.4677 0.4417 0.3997 0.047 Uiso 1 1 d R U .
C1 C 0.874(3) -0.3821(12) 0.4242(6) 0.031(3) Uani 1 1 d . . .
C2 C 0.769(3) -0.2895(12) 0.3644(7) 0.035(3) Uani 1 1 d . . .
H2A H 0.6049 -0.2968 0.3488 0.042 Uiso 1 1 calc R U .
C3 C 0.901(3) -0.0689(10) 0.3834(7) 0.027(3) Uani 1 1 d . U .
C4 C 1.039(2) 0.0487(11) 0.3657(5) 0.020(3) Uani 1 1 d . U .
H4A H 1.2213 0.0267 0.3799 0.024 Uiso 1 1 calc R U .
C5 C 0.930(3) 0.1460(11) 0.3998(6) 0.025(3) Uani 1 1 d . U .
H5A H 0.9313 0.1119 0.4477 0.030 Uiso 1 1 calc R U .
H5B H 0.7474 0.1665 0.3879 0.030 Uiso 1 1 calc R U .
C6 C 1.063(2) 0.2623(11) 0.3859(6) 0.024(3) Uani 1 1 d . . .
C7 C 1.260(3) 0.2923(11) 0.4182(7) 0.029(3) Uani 1 1 d . . .
H7A H 1.3288 0.2434 0.4574 0.035 Uiso 1 1 calc R U .
C8 C 1.213(3) 0.4450(11) 0.3289(7) 0.034(4) Uani 1 1 d . . .
C9 C 1.027(2) 0.3627(11) 0.3258(6) 0.025(3) Uani 1 1 d . U .
C10 C 0.861(3) 0.3853(12) 0.2737(7) 0.039(4) Uani 1 1 d . . .
H10A H 0.7346 0.3313 0.2721 0.047 Uiso 1 1 calc R U .
C11 C 0.885(3) 0.4900(13) 0.2231(7) 0.046(4) Uani 1 1 d . . .
H11A H 0.7731 0.5062 0.1873 0.055 Uiso 1 1 calc R U .
C12 C 1.075(3) 0.5717(13) 0.2254(8) 0.043(4) Uani 1 1 d . . .
H12A H 1.0920 0.6411 0.1909 0.052 Uiso 1 1 calc R U .
C13 C 1.234(3) 0.5485(12) 0.2786(8) 0.043(4) Uani 1 1 d . . .
H13A H 1.3579 0.6034 0.2809 0.051 Uiso 1 1 calc R U .
C14 C 1.272(3) 0.1306(10) 0.2566(7) 0.026(3) Uani 1 1 d . . .
C15 C 1.231(3) 0.1878(11) 0.1847(7) 0.028(3) Uani 1 1 d . . .
C16 C 1.042(3) 0.1473(15) 0.1493(7) 0.044(4) Uani 1 1 d . . .
H16A H 0.9462 0.0816 0.1705 0.053 Uiso 1 1 calc R U .
C17 C 0.996(3) 0.2051(13) 0.0821(7) 0.044(4) Uani 1 1 d . U .
H17A H 0.8682 0.1806 0.0584 0.053 Uiso 1 1 calc R U .
C18 C 1.148(3) 0.2993(13) 0.0531(6) 0.035(3) Uani 1 1 d . . .
C19 C 1.325(4) 0.3445(12) 0.0869(8) 0.048(4) Uani 1 1 d . . .
H19A H 1.4146 0.4127 0.0661 0.058 Uiso 1 1 calc R U .
C20 C 1.367(3) 0.2873(13) 0.1513(7) 0.037(3) Uani 1 1 d . . .
H20A H 1.4920 0.3157 0.1742 0.044 Uiso 1 1 calc R U .
C21 C 0.515(7) 0.845(3) 0.1476(18) 0.054(9) Uani 0.5 1 d . U P
H21A H 0.6562 0.8425 0.1771 0.082 Uiso 0.5 1 calc R U P
H21B H 0.5036 0.7647 0.1393 0.082 Uiso 0.5 1 calc R U P
H21C H 0.3519 0.8715 0.1680 0.082 Uiso 0.5 1 calc R U P
C22 C 0.565(10) 0.930(4) 0.086(2) 0.097(15) Uani 0.5 1 d . U P
H22A H 0.5485 1.0093 0.0984 0.117 Uiso 0.5 1 calc R U P
H22B H 0.7518 0.9132 0.0769 0.117 Uiso 0.5 1 calc R U P
C23 C 0.475(6) 0.955(3) 0.0295(14) 0.038(7) Uani 0.5 1 d . U P
H23A H 0.4954 0.8776 0.0151 0.045 Uiso 0.5 1 d R U P
H23B H 0.2871 0.9705 0.0386 0.045 Uiso 0.5 1 d R U P

loop_
_atom_site_aniso_label
_atom_site_aniso_U_11
_atom_site_aniso_U_22
_atom_site_aniso_U_33
_atom_site_aniso_U_23
_atom_site_aniso_U_13
_atom_site_aniso_U_12
S1 0.044(2) 0.0268(16) 0.0268(18) -0.0036(13) 0.0079(16) -0.0134(16)
O1 0.032(6) 0.029(5) 0.056(7) 0.009(4) -0.023(5) -0.014(4)
O2 0.037(6) 0.034(5) 0.043(6) -0.001(4) -0.001(5) -0.021(5)
O3 0.057(7) 0.051(6) 0.039(6) -0.010(5) 0.035(6) -0.021(6)
O4 0.036(3) 0.039(3) 0.039(3) -0.0078(19) -0.0023(19) -0.0047(19)
O5 0.130(15) 0.083(10) 0.042(8) 0.019(7) -0.003(9) -0.026(10)
O6 0.123(13) 0.124(12) 0.080(10) 0.007(9) -0.020(10) -0.045(11)
N1 0.072(12) 0.082(11) 0.050(10) 0.024(8) -0.013(9) -0.027(10)
N2 0.004(4) 0.028(5) 0.024(5) -0.001(4) 0.001(4) -0.002(4)
N3 0.051(8) 0.032(6) 0.037(7) -0.017(5) -0.008(6) 0.005(6)
C1 0.037(9) 0.031(7) 0.019(7) 0.001(5) 0.009(6) 0.011(7)
C2 0.033(8) 0.043(8) 0.028(8) -0.001(6) -0.003(6) -0.009(7)
C3 0.027(6) 0.018(5) 0.030(6) 0.008(4) -0.012(5) -0.006(5)
C4 0.013(5) 0.034(5) 0.011(5) -0.005(4) 0.008(4) 0.001(5)
C5 0.027(6) 0.036(6) 0.012(5) -0.005(5) 0.000(5) -0.006(5)
C6 0.021(7) 0.030(6) 0.020(6) -0.007(5) 0.004(5) 0.000(6)
C7 0.033(8) 0.022(6) 0.033(8) -0.008(5) -0.007(6) 0.000(6)
C8 0.048(10) 0.020(6) 0.038(8) -0.007(6) -0.016(7) -0.007(6)
C9 0.018(6) 0.030(5) 0.022(6) -0.002(5) -0.010(5) 0.010(5)
C10 0.047(10) 0.030(7) 0.040(9) -0.004(6) -0.016(8) 0.005(7)
C11 0.068(12) 0.047(8) 0.022(7) -0.014(7) -0.019(8) 0.028(9)
C12 0.042(10) 0.029(7) 0.052(10) 0.000(7) 0.006(8) -0.004(7)
C13 0.049(10) 0.026(7) 0.051(10) 0.005(6) -0.011(8) -0.016(7)
C14 0.025(7) 0.015(5) 0.040(8) -0.007(5) -0.003(6) -0.010(5)
C15 0.030(8) 0.022(6) 0.033(8) -0.003(5) 0.003(6) -0.014(6)
C16 0.045(10) 0.059(9) 0.026(8) -0.007(7) 0.013(7) -0.004(8)
C17 0.058(8) 0.049(7) 0.028(6) -0.007(6) -0.010(6) -0.013(6)
C18 0.029(8) 0.054(8) 0.012(6) 0.009(6) 0.004(6) 0.006(7)
C19 0.077(13) 0.031(7) 0.036(9) 0.003(6) -0.008(9) -0.023(8)
C20 0.025(8) 0.051(8) 0.034(8) -0.005(7) 0.000(6) -0.014(7)
C21 0.043(15) 0.044(14) 0.072(17) -0.013(13) 0.011(13) 0.009(13)
C22 0.096(18) 0.098(17) 0.097(17) -0.024(10) 0.005(10) -0.001(10)
C23 0.032(10) 0.042(10) 0.038(10) -0.013(8) 0.008(8) 0.007(8)

loop_
_atom_type_symbol
_atom_type_description
_atom_type_scat_dispersion_real
_atom_type_scat_dispersion_imag
_atom_type_scat_source
C C 0.0033 0.0016 'International Tables Vol C Tables 4.2.6.8 and 6.1.1.4'
H H 0.0000 0.0000 'International Tables Vol C Tables 4.2.6.8 and 6.1.1.4'
N N 0.0061 0.0033 'International Tables Vol C Tables 4.2.6.8 and 6.1.1.4'
O O 0.0106 0.0060 'International Tables Vol C Tables 4.2.6.8 and 6.1.1.4'
S S 0.1246 0.1234 'International Tables Vol C Tables 4.2.6.8 and 6.1.1.4'

loop_
_geom_angle_atom_site_label_1
_geom_angle_atom_site_label_2
_geom_angle_atom_site_label_3
_geom_angle
_geom_angle_site_symmetry_1
_geom_angle_site_symmetry_3
C2 S1 C3 98.5(6) . .
C1 O1 H1 109.6 . .
O5 N1 O6 123.6(16) . .
O5 N1 C18 119.2(15) . .
O6 N1 C18 116.9(16) . .
C14 N2 C4 125.5(10) . .
C14 N2 H2B 117.1 . .
C4 N2 H2B 117.5 . .
C8 N3 C7 107.5(11) . .
C8 N3 H3A 126.4 . .
C7 N3 H3A 126.2 . .
O2 C1 O1 125.6(12) . .
O2 C1 C2 119.2(13) . .
O1 C1 C2 115.2(12) . .
C1 C2 S1 120.2(10) . .
C1 C2 H2A 119.9 . .
S1 C2 H2A 119.9 . .
O3 C3 C4 124.2(12) . .
O3 C3 S1 121.7(10) . .
C4 C3 S1 114.1(9) . .
N2 C4 C5 111.9(10) . .
N2 C4 C3 109.6(9) . .
C5 C4 C3 115.0(11) . .
N2 C4 H4A 106.6 . .
C5 C4 H4A 106.6 . .
C3 C4 H4A 106.6 . .
C4 C5 C6 117.5(11) . .
C4 C5 H5A 107.9 . .
C6 C5 H5A 107.9 . .
C4 C5 H5B 107.9 . .
C6 C5 H5B 107.9 . .
H5A C5 H5B 107.2 . .
C7 C6 C9 105.5(11) . .
C7 C6 C5 129.0(11) . .
C9 C6 C5 124.9(11) . .
C6 C7 N3 111.7(12) . .
C6 C7 H7A 124.2 . .
N3 C7 H7A 124.2 . .
N3 C8 C13 130.5(13) . .
N3 C8 C9 109.6(12) . .
C13 C8 C9 119.9(12) . .
C10 C9 C8 120.6(12) . .
C10 C9 C6 133.8(13) . .
C8 C9 C6 105.6(10) . .
C9 C10 C11 118.9(14) . .
C9 C10 H10A 120.5 . .
C11 C10 H10A 120.5 . .
C10 C11 C12 120.7(14) . .
C10 C11 H11A 119.6 . .
C12 C11 H11A 119.6 . .
C13 C12 C11 119.3(14) . .
C13 C12 H12A 120.4 . .
C11 C12 H12A 120.4 . .
C12 C13 C8 120.6(13) . .
C12 C13 H13A 119.7 . .
C8 C13 H13A 119.7 . .
O4 C14 N2 122.9(12) . .
O4 C14 C15 121.2(12) . .
N2 C14 C15 115.8(11) . .
C20 C15 C16 117.7(13) . .
C20 C15 C14 121.5(11) . .
C16 C15 C14 120.8(11) . .
C15 C16 C17 120.6(14) . .
C15 C16 H16A 119.7 . .
C17 C16 H16A 119.7 . .
C18 C17 C16 117.0(14) . .
C18 C17 H17A 121.5 . .
C16 C17 H17A 121.5 . .
C19 C18 C17 123.8(12) . .
C19 C18 N1 118.7(14) . .
C17 C18 N1 117.5(13) . .
C20 C19 C18 118.1(13) . .
C20 C19 H19A 120.9 . .
C18 C19 H19A 120.9 . .
C19 C20 C15 122.6(13) . .
C19 C20 H20A 118.7 . .
C15 C20 H20A 118.7 . .
C22 C21 H21A 109.5 . .
C22 C21 H21B 109.5 . .
H21A C21 H21B 109.5 . .
C22 C21 H21C 109.5 . .
H21A C21 H21C 109.5 . .
H21B C21 H21C 109.5 . .
C23 C22 C21 136(5) . .
C23 C22 H22A 103.1 . .
C21 C22 H22A 103.1 . .
C23 C22 H22B 103.1 . .
C21 C22 H22B 103.1 . .
H22A C22 H22B 105.1 . .
C22 C23 C23 134(4) . 2_675
C22 C23 H23A 104.4 . .
C23 C23 H23A 104.2 2_675 .
C22 C23 H23B 103.0 . .
C23 C23 H23B 103.5 2_675 .
H23A C23 H23B 105.8 . .

loop_
_geom_bond_atom_site_label_1
_geom_bond_atom_site_label_2
_geom_bond_distance
_geom_bond_site_symmetry_2
S1 C2 1.797(14) .
S1 C3 1.804(14) .
O1 C1 1.300(16) .
O1 H1 0.8200 .
O2 C1 1.210(16) .
O3 C3 1.200(16) .
O4 C14 1.210(14) .
O5 N1 1.219(19) .
O6 N1 1.237(19) .
N1 C18 1.479(18) .
N2 C14 1.356(15) .
N2 C4 1.446(14) .
N2 H2B 0.8599 .
N3 C8 1.358(16) .
N3 C7 1.380(16) .
N3 H3A 0.8599 .
C1 C2 1.501(17) .
C2 H2A 0.9300 .
C3 C4 1.509(16) .
C4 C5 1.470(16) .
C4 H4A 0.9800 .
C5 C6 1.483(16) .
C5 H5A 0.9700 .
C5 H5B 0.9700 .
C6 C7 1.339(17) .
C6 C9 1.472(16) .
C7 H7A 0.9300 .
C8 C13 1.371(18) .
C8 C9 1.395(17) .
C9 C10 1.363(17) .
C10 C11 1.38(2) .
C10 H10A 0.9300 .
C11 C12 1.40(2) .
C11 H11A 0.9300 .
C12 C13 1.36(2) .
C12 H12A 0.9300 .
C13 H13A 0.9300 .
C14 C15 1.485(18) .
C15 C20 1.387(18) .
C15 C16 1.404(19) .
C16 C17 1.404(19) .
C16 H16A 0.9300 .
C17 C18 1.37(2) .
C17 H17A 0.9300 .
C18 C19 1.365(19) .
C19 C20 1.349(19) .
C19 H19A 0.9300 .
C20 H20A 0.9300 .
C21 C22 1.43(5) .
C21 H21A 0.9600 .
C21 H21B 0.9600 .
C21 H21C 0.9600 .
C22 C23 1.23(5) .
C22 H22A 0.9700 .
C22 H22B 0.9700 .
C23 C23 1.41(5) 2_675
C23 H23A 0.9699 .
C23 H23B 0.9700 .

loop_
_geom_torsion_atom_site_label_1
_geom_torsion_atom_site_label_2
_geom_torsion_atom_site_label_3
_geom_torsion_atom_site_label_4
_geom_torsion
_geom_torsion_site_symmetry_4
O2 C1 C2 S1 -177.3(10) .
O1 C1 C2 S1 2.4(17) .
C3 S1 C2 C1 -76.2(12) .
C2 S1 C3 O3 -2.5(13) .
C2 S1 C3 C4 179.0(9) .
C14 N2 C4 C5 98.2(13) .
C14 N2 C4 C3 -133.0(11) .
O3 C3 C4 N2 -145.1(13) .
S1 C3 C4 N2 33.4(12) .
O3 C3 C4 C5 -18.0(18) .
S1 C3 C4 C5 160.5(9) .
N2 C4 C5 C6 -55.9(14) .
C3 C4 C5 C6 178.2(10) .
C4 C5 C6 C7 -90.4(16) .
C4 C5 C6 C9 79.7(16) .
C9 C6 C7 N3 2.2(15) .
C5 C6 C7 N3 173.8(12) .
C8 N3 C7 C6 -3.6(16) .
C7 N3 C8 C13 -177.4(16) .
C7 N3 C8 C9 3.4(16) .
N3 C8 C9 C10 178.2(13) .
C13 C8 C9 C10 -1(2) .
N3 C8 C9 C6 -2.1(15) .
C13 C8 C9 C6 178.6(14) .
C7 C6 C9 C10 179.6(16) .
C5 C6 C9 C10 8(2) .
C7 C6 C9 C8 -0.1(14) .
C5 C6 C9 C8 -172.1(12) .
C8 C9 C10 C11 1(2) .
C6 C9 C10 C11 -178.3(14) .
C9 C10 C11 C12 0(2) .
C10 C11 C12 C13 -1(2) .
C11 C12 C13 C8 1(3) .
N3 C8 C13 C12 -179.4(16) .
C9 C8 C13 C12 0(2) .
C4 N2 C14 O4 8.2(18) .
C4 N2 C14 C15 -171.9(10) .
O4 C14 C15 C20 -37.6(19) .
N2 C14 C15 C20 142.4(13) .
O4 C14 C15 C16 146.1(13) .
N2 C14 C15 C16 -33.8(18) .
C20 C15 C16 C17 1(2) .
C14 C15 C16 C17 177.3(14) .
C15 C16 C17 C18 2(2) .
C16 C17 C18 C19 -5(2) .
C16 C17 C18 N1 177.4(14) .
O5 N1 C18 C19 1(3) .
O6 N1 C18 C19 -174.0(18) .
O5 N1 C18 C17 179.1(18) .
O6 N1 C18 C17 4(3) .
C17 C18 C19 C20 5(3) .
N1 C18 C19 C20 -177.1(15) .
C18 C19 C20 C15 -2(3) .
C16 C15 C20 C19 -1(2) .
C14 C15 C20 C19 -177.0(14) .
C21 C22 C23 C23 177(5) 2_675
